data_7122900
loop_
_publ_author_name
'Zorlu, Yunus'
'Erbahar , Do\(gan'
'\,Cetinkaya, Ahmet'
'Bulut , Aysun'
'Erkal, Turan Selman'
'Yazaydin, Ozgur'
'Beckmann, Jens'
'Y\"ucesan, G\"undo\(g'

_publ_section_title
;
 A Cobalt Arylphosphonate MOF -- Superior Stability, Sorption and Curie
 Magnetism Properties
;
_journal_name_full 'Chemical Communications'
_journal_paper_doi 10.1039/C8CC09655D
_journal_year 2019
_chemical_formula_moiety 'C25 H20 Co2 O12 P4, 3(C5 H9 N O), H2 O'
_chemical_formula_sum 'C40 H49 Co2 N3 O16 P4'
_chemical_formula_weight 1069.56
_space_group_crystal_system monoclinic
_space_group_IT_number 14
_space_group_name_Hall '-P 2yn'
_space_group_name_H-M_alt 'P 1 21/n 1'
_symmetry_space_group_name_Hall '-P 2yn'
_symmetry_space_group_name_H-M 'P 1 21/n 1'
_atom_sites_solution_hydrogens mixed
_audit_creation_date 2019-01-18
_audit_creation_method
;
Olex2 1.2
(compiled 2018.05.29 svn.r3508 for OlexSys, GUI svn.r5506)
;
_audit_update_record
;
2019-01-18 deposited with the CCDC.
2019-01-25 downloaded from the CCDC.
;
_cell_angle_alpha 90
_cell_angle_beta 90.849(8)
_cell_angle_gamma 90
_cell_formula_units_Z 4
_cell_length_a 12.776(2)
_cell_length_b 16.835(3)
_cell_length_c 19.684(3)
_cell_measurement_reflns_used 9856
_cell_measurement_temperature 293(2)
_cell_measurement_theta_max 22.3170
_cell_measurement_theta_min 2.4195
_cell_volume 4233.2(12)
_computing_cell_refinement 'APEX2 v2014.11-0 (Bruker AXS)'
_computing_data_collection 'Bruker Instrument Service v2013.12.0.0 (Bruker AXS)'
_computing_data_reduction 'SAINT V8.34A (Bruker AXS)'
_computing_molecular_graphics 'MERCURY (Macrae et al., 2006)'
_computing_publication_material 'PLATON V1.16 (Spek, 2009)'
_computing_structure_refinement 'ShelXL (Sheldrick, 2015)'
_computing_structure_solution 'ShelXT (Sheldrick, 2015)'
_diffrn_ambient_temperature 293(2)
_diffrn_measured_fraction_theta_full 0.997
_diffrn_measured_fraction_theta_max 0.997
_diffrn_measurement_device_type 'Bruker APEX II QUAZAR three-circle diffractometer'
_diffrn_radiation_type MoK\a
_diffrn_radiation_wavelength 0.71073
_diffrn_reflns_av_R_equivalents 0.1963
_diffrn_reflns_av_unetI/netI 0.0967
_diffrn_reflns_Laue_measured_fraction_full 0.997
_diffrn_reflns_Laue_measured_fraction_max 0.997
_diffrn_reflns_limit_h_max 15
_diffrn_reflns_limit_h_min -15
_diffrn_reflns_limit_k_max 20
_diffrn_reflns_limit_k_min -20
_diffrn_reflns_limit_l_max 23
_diffrn_reflns_limit_l_min -23
_diffrn_reflns_number 89104
_diffrn_reflns_point_group_measured_fraction_full 0.997
_diffrn_reflns_point_group_measured_fraction_max 0.997
_diffrn_reflns_theta_full 25.000
_diffrn_reflns_theta_max 25.000
_diffrn_reflns_theta_min 1.888
_exptl_absorpt_coefficient_mu 1.014
_exptl_absorpt_correction_T_max 0.92
_exptl_absorpt_correction_T_min 0.77
_exptl_absorpt_correction_type multi-scan
_exptl_absorpt_process_details 'SADABS V2014/5 (Bruker AXS)'
_exptl_crystal_colour violet
_exptl_crystal_density_diffrn 1.678
_exptl_crystal_description block
_exptl_crystal_F_000 2208
_exptl_crystal_size_max 0.2
_exptl_crystal_size_mid 0.09
_exptl_crystal_size_min 0.08
_refine_diff_density_max 1.253
_refine_diff_density_min -0.766
_refine_diff_density_rms 0.143
_refine_ls_extinction_method none
_refine_ls_goodness_of_fit_ref 1.039
_refine_ls_hydrogen_treatment constr
_refine_ls_matrix_type full
_refine_ls_number_parameters 596
_refine_ls_number_reflns 7431
_refine_ls_number_restraints 13
_refine_ls_restrained_S_all 1.057
_refine_ls_R_factor_all 0.1672
_refine_ls_R_factor_gt 0.0835
_refine_ls_shift/su_max 0.000
_refine_ls_shift/su_mean 0.000
_refine_ls_structure_factor_coef Fsqd
_refine_ls_weighting_details 'w=1/[\s^2^(Fo^2^)+(0.1378P)^2^] where P=(Fo^2^+2Fc^2^)/3'
_refine_ls_weighting_scheme calc
_refine_ls_wR_factor_gt 0.2087
_refine_ls_wR_factor_ref 0.2428
_reflns_Friedel_coverage 0.000
_reflns_number_gt 4010
_reflns_number_total 7431
_reflns_threshold_expression 'I > 2\s(I)'
_cod_data_source_file c8cc09655d2.cif
_cod_data_source_block ab340_0m_a
_cod_original_cell_volume 4233.3(13)
_cod_database_code 7122900
_shelx_shelxl_version_number 2014/7
_shelx_space_group_comment
;
The symmetry employed for this shelxl refinement is uniquely defined
by the following loop, which should always be used as a source of
symmetry information in preference to the above space-group names.
They are only intended as comments.
;
_shelx_estimated_absorpt_t_max 0.923
_shelx_estimated_absorpt_t_min 0.823
_olex2_refinement_description
;
1. Fixed Uiso
 At 1.2 times of:
  All C(H) groups, All C(H,H) groups
 At 1.5 times of:
  All C(H,H,H) groups, All O(H) groups, All O(H,H) groups
2. Restrained distances
 C2-C7
 1.4 with sigma of 0.02
 C8-C13 = C14-C19 = C20-C25 = C2-C7
 1.55 with sigma of 0.005
 C37-C38 = C26-C27
 1.5 with sigma of 0.01
3. Uiso/Uaniso restraints and constraints
N2 \\sim C40: within 2A with sigma of 0.001 and sigma for terminal atoms of
0.002
4.a Free rotating group:
 O15(H1W,H2W)
4.b Secondary CH2 refined with riding coordinates:
 C26(H26A,H26B), C27(H27A,H27B), C28(H28A,H28B), C32(H32A,H32B), C33(H33A,
 H33B), C34(H34A,H34B), C37(H37A,H37B), C38(H38A,H38B), C39(H39A,H39B)
4.c Aromatic/amide H refined with riding coordinates:
 C3(H3), C4(H4), C6(H6), C7(H7), C9(H9), C10(H10), C12(H12), C13(H13),
 C15(H15), C16(H16), C18(H18), C19(H19), C21(H21), C22(H22), C24(H24), C25(H25)
4.d Idealised Me refined as rotating group:
 C30(H30A,H30B,H30C), C31(H31A,H31B,H31C), C40(H40A,H40B,H40C)
4.e Idealised tetrahedral OH refined as rotating group:
 O1(H1), O5(H5), O9(H9A), O11(H11)
;
_olex2_submission_special_instructions 'No special instructions were received'

loop_
_space_group_symop_operation_xyz
'x, y, z'
'-x+1/2, y+1/2, -z+1/2'
'-x, -y, -z'
'x-1/2, -y-1/2, z-1/2'

loop_
_atom_site_label
_atom_site_type_symbol
_atom_site_fract_x
_atom_site_fract_y
_atom_site_fract_z
_atom_site_U_iso_or_equiv
_atom_site_adp_type
_atom_site_occupancy
_atom_site_site_symmetry_order
_atom_site_calc_flag
_atom_site_refinement_flags_posn
_atom_site_refinement_flags_adp
C1 C 0.2423(6) 0.5034(4) 0.4379(4) 0.0331(18) Uani 1 1 d . .
C2 C 0.3180(6) 0.5012(4) 0.3819(4) 0.0368(19) Uani 1 1 d D .
C3 C 0.3935(6) 0.4504(5) 0.3709(4) 0.047(2) Uani 1 1 d . .
H3 H 0.4051 0.4112 0.4034 0.056 Uiso 1 1 calc R .
C4 C 0.4557(7) 0.4506(5) 0.3160(4) 0.050(2) Uani 1 1 d . .
H4 H 0.5077 0.4123 0.3117 0.060 Uiso 1 1 calc R .
C5 C 0.4421(6) 0.5071(4) 0.2670(4) 0.0351(18) Uani 1 1 d . .
C6 C 0.3670(6) 0.5607(5) 0.2750(4) 0.045(2) Uani 1 1 d . .
H6 H 0.3583 0.5991 0.2414 0.054 Uiso 1 1 calc R .
C7 C 0.3047(6) 0.5631(5) 0.3267(4) 0.049(2) Uani 1 1 d D .
H7 H 0.2531 0.6019 0.3297 0.059 Uiso 1 1 calc R .
C8 C 0.1397(6) 0.4998(4) 0.4037(4) 0.0376(19) Uani 1 1 d D .
C9 C 0.1101(6) 0.4445(5) 0.3594(4) 0.044(2) Uani 1 1 d . .
H9 H 0.1527 0.4000 0.3556 0.053 Uiso 1 1 calc R .
C10 C 0.0231(7) 0.4473(5) 0.3193(4) 0.046(2) Uani 1 1 d . .
H10 H 0.0090 0.4058 0.2894 0.056 Uiso 1 1 calc R .
C11 C -0.0442(6) 0.5102(4) 0.3220(4) 0.0353(18) Uani 1 1 d . .
C12 C -0.0227(6) 0.5668(5) 0.3680(4) 0.042(2) Uani 1 1 d . .
H12 H -0.0688 0.6094 0.3711 0.050 Uiso 1 1 calc R .
C13 C 0.0599(6) 0.5658(4) 0.4092(4) 0.043(2) Uani 1 1 d D .
H13 H 0.0689 0.6056 0.4415 0.051 Uiso 1 1 calc R .
C14 C 0.2622(6) 0.5745(5) 0.4826(3) 0.0365(18) Uani 1 1 d D .
C15 C 0.3371(6) 0.6275(5) 0.4789(4) 0.0378(19) Uani 1 1 d . .
H15 H 0.3787 0.6274 0.4405 0.045 Uiso 1 1 calc R .
C16 C 0.3573(7) 0.6816(5) 0.5271(4) 0.044(2) Uani 1 1 d . .
H16 H 0.4106 0.7184 0.5208 0.052 Uiso 1 1 calc R .
C17 C 0.3011(6) 0.6836(4) 0.5854(4) 0.0362(19) Uani 1 1 d . .
C18 C 0.2185(6) 0.6326(5) 0.5905(4) 0.041(2) Uani 1 1 d . .
H18 H 0.1770 0.6358 0.6289 0.049 Uiso 1 1 calc R .
C19 C 0.1950(6) 0.5801(5) 0.5449(3) 0.040(2) Uani 1 1 d D .
H19 H 0.1379 0.5464 0.5504 0.048 Uiso 1 1 calc R .
C20 C 0.2569(5) 0.4333(5) 0.4830(4) 0.0379(19) Uani 1 1 d D .
C21 C 0.1923(7) 0.3738(5) 0.4960(4) 0.042(2) Uani 1 1 d . .
H21 H 0.1288 0.3719 0.4723 0.050 Uiso 1 1 calc R .
C22 C 0.2133(7) 0.3154(5) 0.5417(4) 0.043(2) Uani 1 1 d . .
H22 H 0.1646 0.2752 0.5484 0.051 Uiso 1 1 calc R .
C23 C 0.3056(6) 0.3150(5) 0.5780(4) 0.039(2) Uani 1 1 d . .
C24 C 0.3747(7) 0.3736(5) 0.5664(4) 0.047(2) Uani 1 1 d . .
H24 H 0.4379 0.3729 0.5904 0.056 Uiso 1 1 calc R .
C25 C 0.3581(6) 0.4311(5) 0.5238(4) 0.048(2) Uani 1 1 d D .
H25 H 0.4080 0.4706 0.5183 0.058 Uiso 1 1 calc R .
C26 C 0.5973(10) 0.7555(8) 0.7623(6) 0.102(4) Uani 1 1 d D .
H26A H 0.5743 0.8101 0.7571 0.123 Uiso 1 1 calc R .
H26B H 0.5507 0.7213 0.7362 0.123 Uiso 1 1 calc R .
C27 C 0.5992(13) 0.7321(8) 0.8345(6) 0.116(5) Uani 1 1 d D .
H27A H 0.5644 0.7717 0.8620 0.139 Uiso 1 1 calc R .
H27B H 0.5646 0.6814 0.8407 0.139 Uiso 1 1 calc R .
C28 C 0.7101(10) 0.7266(7) 0.8531(6) 0.087(4) Uani 1 1 d . .
H28A H 0.7298 0.7694 0.8838 0.104 Uiso 1 1 calc R .
H28B H 0.7248 0.6764 0.8754 0.104 Uiso 1 1 calc R .
C29 C 0.7068(11) 0.7462(7) 0.7398(8) 0.087(4) Uani 1 1 d . .
C30 C 0.8761(10) 0.7268(8) 0.7914(8) 0.117(5) Uani 1 1 d . .
H30A H 0.8993 0.7319 0.7454 0.176 Uiso 1 1 calc GR .
H30B H 0.8978 0.6762 0.8092 0.176 Uiso 1 1 calc GR .
H30C H 0.9063 0.7685 0.8186 0.176 Uiso 1 1 calc GR .
C31 C 0.6294(8) 0.4154(6) 1.0201(5) 0.071(3) Uani 1 1 d . .
H31A H 0.6480 0.4559 0.9881 0.107 Uiso 1 1 calc GR .
H31B H 0.6910 0.3864 1.0336 0.107 Uiso 1 1 calc GR .
H31C H 0.5989 0.4395 1.0592 0.107 Uiso 1 1 calc GR .
C32 C 0.5800(8) 0.3179(6) 0.9312(5) 0.064(3) Uani 1 1 d . .
H32A H 0.6434 0.2871 0.9381 0.077 Uiso 1 1 calc R .
H32B H 0.5883 0.3519 0.8918 0.077 Uiso 1 1 calc R .
C33 C 0.4859(9) 0.2650(6) 0.9231(6) 0.080(3) Uani 1 1 d . .
H33A H 0.4658 0.2600 0.8755 0.096 Uiso 1 1 calc R .
H33B H 0.5004 0.2125 0.9412 0.096 Uiso 1 1 calc R .
C34 C 0.4039(10) 0.3037(7) 0.9612(6) 0.083(3) Uani 1 1 d . .
H34A H 0.3659 0.2655 0.9883 0.100 Uiso 1 1 calc R .
H34B H 0.3549 0.3307 0.9310 0.100 Uiso 1 1 calc R .
C35 C 0.4621(9) 0.3625(6) 1.0060(5) 0.061(3) Uani 1 1 d . .
C36 C 0.3723(9) 1.0645(11) 0.4583(8) 0.099(5) Uani 1 1 d . .
C37 C 0.3547(9) 1.0636(7) 0.3802(5) 0.075(3) Uani 1 1 d D .
H37A H 0.2908 1.0912 0.3672 0.090 Uiso 1 1 calc R .
H37B H 0.4133 1.0872 0.3568 0.090 Uiso 1 1 calc R .
C38 C 0.3468(16) 0.9780(8) 0.3664(8) 0.148(7) Uani 1 1 d D .
H38A H 0.2853 0.9669 0.3385 0.178 Uiso 1 1 calc R .
H38B H 0.4082 0.9596 0.3427 0.178 Uiso 1 1 calc R .
C39 C 0.3388(10) 0.9384(8) 0.4325(8) 0.102(5) Uani 1 1 d . .
H39A H 0.2690 0.9173 0.4387 0.122 Uiso 1 1 calc R .
H39B H 0.3889 0.8952 0.4362 0.122 Uiso 1 1 calc R .
C40 C 0.3636(9) 0.9847(8) 0.5512(6) 0.102(3) Uani 1 1 d . U
H40A H 0.3668 1.0346 0.5746 0.153 Uiso 1 1 calc GR .
H40B H 0.4241 0.9535 0.5630 0.153 Uiso 1 1 calc GR .
H40C H 0.3015 0.9567 0.5639 0.153 Uiso 1 1 calc GR .
Co1 Co 0.69943(8) 0.37343(6) 0.22018(5) 0.0374(3) Uani 1 1 d . .
Co2 Co 0.67799(9) 0.64605(6) 0.23988(5) 0.0384(3) Uani 1 1 d . .
N1 N 0.5563(7) 0.3627(5) 0.9895(4) 0.059(2) Uani 1 1 d . .
N2 N 0.3614(8) 0.9981(8) 0.4811(6) 0.102(3) Uani 1 1 d . U
N3 N 0.7651(9) 0.7323(6) 0.7928(6) 0.088(3) Uani 1 1 d . .
O1 O 0.4288(5) 0.1928(3) 0.6081(3) 0.0515(15) Uani 1 1 d . .
H1 H 0.4103 0.1712 0.5726 0.077 Uiso 1 1 calc GR .
O2 O 0.2445(4) 0.1898(3) 0.6449(3) 0.0492(15) Uani 1 1 d . .
O3 O 0.3790(4) 0.2786(3) 0.6983(3) 0.0458(14) Uani 1 1 d . .
O4 O 0.5853(4) 0.4380(3) 0.1915(3) 0.0480(15) Uani 1 1 d . .
O5 O 0.4431(4) 0.5092(3) 0.1348(3) 0.0461(14) Uani 1 1 d . .
H5 H 0.4705 0.4894 0.1014 0.069 Uiso 1 1 calc GR .
O6 O 0.5745(4) 0.5859(3) 0.1932(3) 0.0494(15) Uani 1 1 d . .
O7 O -0.1871(5) 0.4381(3) 0.2515(3) 0.0544(16) Uani 1 1 d . .
O8 O -0.2204(4) 0.5803(3) 0.2861(3) 0.0466(14) Uani 1 1 d . .
O9 O -0.0963(5) 0.5455(4) 0.1966(3) 0.0586(17) Uani 1 1 d . .
H9A H -0.1104 0.5923 0.1898 0.088 Uiso 1 1 calc GR .
O10 O 0.3608(4) 0.6933(3) 0.7125(3) 0.0435(14) Uani 1 1 d . .
O11 O 0.4222(5) 0.7974(3) 0.6361(3) 0.0530(16) Uani 1 1 d . .
H11 H 0.4724 0.7876 0.6612 0.080 Uiso 1 1 calc GR .
O12 O 0.2429(5) 0.7973(3) 0.6686(3) 0.0574(17) Uani 1 1 d . .
O13 O 0.4194(5) 0.3985(4) 1.0506(3) 0.0697(19) Uani 1 1 d . .
O14 O 0.7425(8) 0.7516(7) 0.6819(5) 0.128(4) Uani 1 1 d . .
O15 O 0.5892(7) 0.7463(5) 0.5936(4) 0.082(2) Uani 1 1 d . .
H1W H 0.5979 0.7928 0.5776 0.123 Uiso 1 1 d G .
H2W H 0.6259 0.7508 0.6309 0.123 Uiso 1 1 d G .
O16 O 0.3896(6) 1.1298(5) 0.4894(4) 0.075(2) Uani 1 1 d . .
P1 P 0.33606(17) 0.24037(12) 0.63720(11) 0.0388(5) Uani 1 1 d . .
P2 P 0.52100(16) 0.50914(11) 0.19411(10) 0.0345(5) Uani 1 1 d . .
P3 P 0.33034(17) 0.74508(12) 0.65532(10) 0.0386(5) Uani 1 1 d . .
P4 P -0.14749(17) 0.51775(13) 0.26343(11) 0.0412(6) Uani 1 1 d . .

loop_
_atom_site_aniso_label
_atom_site_aniso_U_11
_atom_site_aniso_U_22
_atom_site_aniso_U_33
_atom_site_aniso_U_23
_atom_site_aniso_U_13
_atom_site_aniso_U_12
C1 0.034(5) 0.031(4) 0.035(4) -0.007(3) 0.001(4) -0.004(3)
C2 0.036(5) 0.041(5) 0.033(4) 0.004(3) 0.003(4) 0.004(4)
C3 0.051(6) 0.043(5) 0.046(5) 0.010(4) 0.014(4) 0.024(4)
C4 0.049(5) 0.044(5) 0.056(6) 0.004(4) 0.022(5) 0.022(4)
C5 0.032(4) 0.038(5) 0.035(4) 0.002(3) -0.001(4) -0.004(4)
C6 0.052(6) 0.048(5) 0.036(5) 0.009(4) 0.015(4) 0.014(4)
C7 0.040(5) 0.060(6) 0.048(5) -0.001(4) 0.005(4) 0.023(4)
C8 0.038(5) 0.042(5) 0.033(4) 0.006(4) -0.004(4) -0.008(4)
C9 0.040(5) 0.040(5) 0.053(5) -0.014(4) 0.005(4) 0.009(4)
C10 0.047(5) 0.050(5) 0.043(5) -0.013(4) -0.009(4) 0.001(4)
C11 0.032(4) 0.037(5) 0.038(5) 0.009(3) 0.002(4) 0.002(4)
C12 0.029(5) 0.046(5) 0.050(5) -0.001(4) -0.005(4) 0.008(4)
C13 0.049(5) 0.039(5) 0.040(5) -0.011(4) 0.001(4) 0.004(4)
C14 0.035(5) 0.045(5) 0.029(4) 0.001(3) -0.009(4) 0.000(4)
C15 0.035(5) 0.050(5) 0.028(4) -0.006(4) 0.008(3) -0.015(4)
C16 0.044(5) 0.045(5) 0.042(5) 0.000(4) 0.004(4) 0.004(4)
C17 0.037(5) 0.033(4) 0.038(5) -0.007(3) -0.003(4) 0.007(4)
C18 0.038(5) 0.047(5) 0.038(5) -0.010(4) 0.008(4) 0.000(4)
C19 0.025(4) 0.043(5) 0.052(5) -0.002(4) 0.005(4) -0.002(4)
C20 0.034(5) 0.043(5) 0.036(5) 0.000(4) 0.005(4) 0.006(4)
C21 0.044(5) 0.046(5) 0.035(5) 0.008(4) 0.001(4) -0.008(4)
C22 0.044(5) 0.037(5) 0.046(5) 0.009(4) -0.003(4) -0.007(4)
C23 0.037(5) 0.046(5) 0.035(5) -0.001(4) 0.006(4) 0.005(4)
C24 0.033(5) 0.056(6) 0.051(5) 0.009(4) 0.001(4) -0.013(4)
C25 0.052(6) 0.050(5) 0.042(5) 0.003(4) 0.008(4) -0.011(4)
C26 0.077(10) 0.118(11) 0.111(11) 0.011(9) -0.016(8) -0.023(8)
C27 0.140(15) 0.102(11) 0.105(12) -0.005(9) -0.029(10) 0.014(10)
C28 0.096(10) 0.093(9) 0.070(8) 0.012(7) -0.014(8) 0.010(7)
C29 0.082(10) 0.066(8) 0.111(11) -0.004(7) -0.028(9) -0.014(6)
C30 0.064(9) 0.114(11) 0.174(15) 0.011(10) 0.013(9) 0.016(8)
C31 0.068(7) 0.083(8) 0.062(7) -0.001(5) 0.003(6) -0.024(6)
C32 0.082(8) 0.065(7) 0.045(6) 0.004(5) 0.008(5) 0.025(6)
C33 0.088(9) 0.064(7) 0.087(8) -0.026(6) -0.020(7) 0.014(6)
C34 0.095(9) 0.080(8) 0.073(8) -0.031(6) -0.014(7) -0.004(7)
C35 0.071(8) 0.052(6) 0.060(6) -0.003(5) 0.008(6) 0.005(5)
C36 0.047(7) 0.126(13) 0.126(13) 0.038(11) 0.024(8) 0.023(8)
C37 0.075(8) 0.090(9) 0.061(7) 0.003(6) 0.017(6) 0.003(6)
C38 0.21(2) 0.158(17) 0.080(11) -0.014(11) -0.002(12) -0.049(15)
C39 0.070(8) 0.086(9) 0.149(14) -0.044(10) -0.005(9) 0.000(7)
C40 0.070(5) 0.156(9) 0.080(6) 0.037(6) 0.005(5) 0.031(5)
Co1 0.0388(7) 0.0368(6) 0.0366(6) -0.0016(5) 0.0009(5) 0.0040(5)
Co2 0.0402(7) 0.0359(6) 0.0391(6) 0.0030(5) 0.0008(5) -0.0027(5)
N1 0.051(5) 0.068(5) 0.057(5) 0.007(4) -0.004(4) -0.010(4)
N2 0.070(5) 0.155(9) 0.080(6) 0.035(6) 0.004(5) 0.031(5)
N3 0.101(9) 0.071(7) 0.093(8) -0.003(5) -0.002(7) 0.009(6)
O1 0.061(4) 0.051(4) 0.043(4) -0.010(3) -0.001(3) 0.013(3)
O2 0.046(4) 0.052(4) 0.050(4) 0.017(3) 0.002(3) -0.010(3)
O3 0.047(4) 0.044(3) 0.046(3) 0.002(3) 0.000(3) 0.002(3)
O4 0.051(4) 0.050(4) 0.043(3) -0.002(3) -0.004(3) 0.014(3)
O5 0.046(4) 0.050(4) 0.042(3) -0.007(3) -0.004(3) 0.003(3)
O6 0.045(4) 0.056(4) 0.048(3) 0.001(3) 0.002(3) -0.011(3)
O7 0.049(4) 0.051(4) 0.063(4) -0.003(3) -0.012(3) 0.005(3)
O8 0.036(3) 0.058(4) 0.045(3) 0.005(3) -0.008(3) 0.008(3)
O9 0.063(4) 0.068(4) 0.045(4) 0.008(3) 0.012(3) 0.007(4)
O10 0.045(3) 0.052(3) 0.034(3) 0.004(3) 0.002(3) -0.003(3)
O11 0.066(4) 0.044(3) 0.050(4) 0.004(3) -0.003(3) -0.010(3)
O12 0.071(4) 0.056(4) 0.045(4) -0.017(3) 0.003(3) 0.019(3)
O13 0.070(5) 0.073(5) 0.066(4) -0.024(4) 0.005(4) -0.004(4)
O14 0.115(8) 0.188(11) 0.081(6) 0.011(7) -0.005(6) -0.005(7)
O15 0.080(6) 0.086(6) 0.080(6) 0.005(4) -0.004(4) -0.010(4)
O16 0.092(6) 0.066(5) 0.067(5) -0.006(4) 0.014(4) -0.004(4)
P1 0.0417(14) 0.0377(12) 0.0372(12) 0.0044(9) 0.0035(10) 0.0017(10)
P2 0.0352(12) 0.0347(12) 0.0337(11) -0.0006(8) -0.0003(9) 0.0008(9)
P3 0.0429(14) 0.0363(12) 0.0367(12) -0.0024(9) 0.0032(10) 0.0041(10)
P4 0.0355(12) 0.0474(14) 0.0407(13) 0.0035(10) -0.0019(10) 0.0004(10)

loop_
_atom_type_symbol
_atom_type_description
_atom_type_scat_dispersion_real
_atom_type_scat_dispersion_imag
_atom_type_scat_source
C C 0.0033 0.0016 'International Tables Vol C Tables 4.2.6.8 and 6.1.1.4'
H H 0.0000 0.0000 'International Tables Vol C Tables 4.2.6.8 and 6.1.1.4'
Co Co 0.3494 0.9721 'International Tables Vol C Tables 4.2.6.8 and 6.1.1.4'
N N 0.0061 0.0033 'International Tables Vol C Tables 4.2.6.8 and 6.1.1.4'
O O 0.0106 0.0060 'International Tables Vol C Tables 4.2.6.8 and 6.1.1.4'
P P 0.1023 0.0942 'International Tables Vol C Tables 4.2.6.8 and 6.1.1.4'

loop_
_geom_angle_atom_site_label_1
_geom_angle_atom_site_label_2
_geom_angle_atom_site_label_3
_geom_angle
_geom_angle_site_symmetry_1
_geom_angle_site_symmetry_3
C2 C1 C14 110.4(6) . .
C2 C1 C20 110.4(6) . .
C8 C1 C2 104.2(6) . .
C8 C1 C14 116.3(6) . .
C8 C1 C20 110.2(6) . .
C20 C1 C14 105.3(6) . .
C1 C2 C7 116.8(6) . .
C3 C2 C1 129.1(6) . .
C3 C2 C7 114.0(7) . .
C2 C3 H3 117.5 . .
C2 C3 C4 125.1(8) . .
C4 C3 H3 117.5 . .
C3 C4 H4 120.1 . .
C3 C4 C5 119.7(7) . .
C5 C4 H4 120.1 . .
C4 C5 P2 121.3(6) . .
C6 C5 C4 118.3(7) . .
C6 C5 P2 120.4(6) . .
C5 C6 H6 117.8 . .
C7 C6 C5 124.4(8) . .
C7 C6 H6 117.8 . .
C2 C7 H7 120.8 . .
C6 C7 C2 118.4(7) . .
C6 C7 H7 120.8 . .
C1 C8 C13 122.4(7) . .
C9 C8 C1 125.1(6) . .
C9 C8 C13 112.1(7) . .
C8 C9 H9 117.2 . .
C8 C9 C10 125.6(8) . .
C10 C9 H9 117.2 . .
C9 C10 H10 119.5 . .
C9 C10 C11 121.1(8) . .
C11 C10 H10 119.5 . .
C10 C11 P4 120.1(6) . .
C12 C11 C10 117.1(7) . .
C12 C11 P4 122.7(6) . .
C11 C12 H12 118.0 . .
C13 C12 C11 124.0(8) . .
C13 C12 H12 118.0 . .
C8 C13 H13 120.1 . .
C12 C13 C8 119.9(7) . .
C12 C13 H13 120.1 . .
C1 C14 C19 115.5(6) . .
C15 C14 C1 128.7(6) . .
C15 C14 C19 115.3(7) . .
C14 C15 H15 118.1 . .
C14 C15 C16 123.8(7) . .
C16 C15 H15 118.1 . .
C15 C16 H16 119.5 . .
C15 C16 C17 121.1(8) . .
C17 C16 H16 119.5 . .
C16 C17 C18 117.6(7) . .
C16 C17 P3 124.4(6) . .
C18 C17 P3 118.0(6) . .
C17 C18 H18 118.3 . .
C19 C18 C17 123.5(7) . .
C19 C18 H18 118.3 . .
C14 C19 H19 120.7 . .
C18 C19 C14 118.5(7) . .
C18 C19 H19 120.7 . .
C1 C20 C25 115.8(7) . .
C21 C20 C1 130.0(7) . .
C21 C20 C25 114.1(7) . .
C20 C21 H21 118.0 . .
C20 C21 C22 123.9(8) . .
C22 C21 H21 118.0 . .
C21 C22 H22 119.7 . .
C21 C22 C23 120.7(8) . .
C23 C22 H22 119.7 . .
C22 C23 P1 122.1(6) . .
C24 C23 C22 118.0(8) . .
C24 C23 P1 119.9(7) . .
C23 C24 H24 118.1 . .
C25 C24 C23 123.8(8) . .
C25 C24 H24 118.1 . .
C20 C25 H25 120.2 . .
C24 C25 C20 119.5(7) . .
C24 C25 H25 120.2 . .
H26A C26 H26B 108.8 . .
C27 C26 H26A 110.8 . .
C27 C26 H26B 110.8 . .
C27 C26 C29 105.0(12) . .
C29 C26 H26A 110.8 . .
C29 C26 H26B 110.8 . .
C26 C27 H27A 110.7 . .
C26 C27 H27B 110.7 . .
H27A C27 H27B 108.8 . .
C28 C27 C26 105.1(12) . .
C28 C27 H27A 110.7 . .
C28 C27 H27B 110.7 . .
C27 C28 H28A 110.5 . .
C27 C28 H28B 110.5 . .
H28A C28 H28B 108.6 . .
N3 C28 C27 106.4(10) . .
N3 C28 H28A 110.5 . .
N3 C28 H28B 110.5 . .
N3 C29 C26 108.3(14) . .
O14 C29 C26 129.0(14) . .
O14 C29 N3 122.7(14) . .
H30A C30 H30B 109.5 . .
H30A C30 H30C 109.5 . .
H30B C30 H30C 109.5 . .
N3 C30 H30A 109.5 . .
N3 C30 H30B 109.5 . .
N3 C30 H30C 109.5 . .
H31A C31 H31B 109.5 . .
H31A C31 H31C 109.5 . .
H31B C31 H31C 109.5 . .
N1 C31 H31A 109.5 . .
N1 C31 H31B 109.5 . .
N1 C31 H31C 109.5 . .
H32A C32 H32B 109.1 . .
C33 C32 H32A 111.2 . .
C33 C32 H32B 111.2 . .
N1 C32 H32A 111.2 . .
N1 C32 H32B 111.2 . .
N1 C32 C33 102.8(8) . .
C32 C33 H33A 110.7 . .
C32 C33 H33B 110.7 . .
H33A C33 H33B 108.8 . .
C34 C33 C32 105.1(8) . .
C34 C33 H33A 110.7 . .
C34 C33 H33B 110.7 . .
C33 C34 H34A 110.9 . .
C33 C34 H34B 110.9 . .
C33 C34 C35 104.0(10) . .
H34A C34 H34B 109.0 . .
C35 C34 H34A 110.9 . .
C35 C34 H34B 110.9 . .
N1 C35 C34 108.4(9) . .
O13 C35 C34 122.0(10) . .
O13 C35 N1 129.6(10) . .
N2 C36 C37 110.0(15) . .
N2 C36 O16 129.5(16) . .
O16 C36 C37 120.4(13) . .
C36 C37 H37A 111.4 . .
C36 C37 H37B 111.4 . .
H37A C37 H37B 109.3 . .
C38 C37 C36 101.6(11) . .
C38 C37 H37A 111.4 . .
C38 C37 H37B 111.4 . .
C37 C38 H38A 110.4 . .
C37 C38 H38B 110.4 . .
H38A C38 H38B 108.6 . .
C39 C38 C37 106.7(11) . .
C39 C38 H38A 110.4 . .
C39 C38 H38B 110.4 . .
C38 C39 H39A 110.7 . .
C38 C39 H39B 110.7 . .
H39A C39 H39B 108.8 . .
N2 C39 C38 105.1(11) . .
N2 C39 H39A 110.7 . .
N2 C39 H39B 110.7 . .
H40A C40 H40B 109.5 . .
H40A C40 H40C 109.5 . .
H40B C40 H40C 109.5 . .
N2 C40 H40A 109.5 . .
N2 C40 H40B 109.5 . .
N2 C40 H40C 109.5 . .
O4 Co1 O2 109.0(2) . 4_665
O4 Co1 O7 110.2(3) . 1_655
O4 Co1 O10 103.1(2) . 3_666
O7 Co1 O2 109.3(2) 1_655 4_665
O10 Co1 O2 109.8(2) 3_666 4_665
O10 Co1 O7 115.1(2) 3_666 1_655
O3 Co2 O8 110.0(2) 3_666 1_655
O6 Co2 O3 113.2(2) . 3_666
O6 Co2 O8 112.5(3) . 1_655
O6 Co2 O12 102.7(2) . 4_675
O12 Co2 O3 108.2(3) 4_675 3_666
O12 Co2 O8 109.9(3) 4_675 1_655
C32 N1 C31 122.2(8) . .
C35 N1 C31 121.5(9) . .
C35 N1 C32 115.4(9) . .
C36 N2 C39 115.3(14) . .
C36 N2 C40 120.9(15) . .
C40 N2 C39 123.7(14) . .
C28 N3 C30 121.9(12) . .
C29 N3 C28 114.1(13) . .
C29 N3 C30 124.0(13) . .
P1 O1 H1 109.5 . .
P1 O2 Co1 130.9(4) . 4_566
P1 O3 Co2 132.4(4) . 3_666
P2 O4 Co1 153.3(4) . .
P2 O5 H5 109.5 . .
P2 O6 Co2 142.2(4) . .
P4 O7 Co1 147.3(4) . 1_455
P4 O8 Co2 133.7(3) . 1_455
P4 O9 H9A 109.5 . .
P3 O10 Co1 140.8(4) . 3_666
P3 O11 H11 109.5 . .
P3 O12 Co2 141.7(4) . 4_576
H1W O15 H2W 99.3 . .
O1 P1 C23 106.7(4) . .
O2 P1 C23 108.5(4) . .
O2 P1 O1 110.9(3) . .
O2 P1 O3 117.6(3) . .
O3 P1 C23 107.9(4) . .
O3 P1 O1 104.6(3) . .
O4 P2 C5 110.0(3) . .
O4 P2 O5 109.7(3) . .
O4 P2 O6 117.6(4) . .
O5 P2 C5 104.4(3) . .
O6 P2 C5 107.4(3) . .
O6 P2 O5 106.9(3) . .
O10 P3 C17 107.5(3) . .
O10 P3 O11 109.7(3) . .
O11 P3 C17 107.6(4) . .
O12 P3 C17 110.0(4) . .
O12 P3 O10 114.7(3) . .
O12 P3 O11 107.1(4) . .
O7 P4 C11 107.3(4) . .
O7 P4 O8 119.1(4) . .
O7 P4 O9 107.0(4) . .
O8 P4 C11 109.0(4) . .
O8 P4 O9 108.5(3) . .
O9 P4 C11 105.0(4) . .

loop_
_geom_bond_atom_site_label_1
_geom_bond_atom_site_label_2
_geom_bond_distance
_geom_bond_site_symmetry_2
C1 C2 1.479(10) .
C1 C8 1.466(10) .
C1 C14 1.505(10) .
C1 C20 1.486(10) .
C2 C3 1.309(10) .
C2 C7 1.512(5) .
C3 H3 0.9300 .
C3 C4 1.351(10) .
C4 H4 0.9300 .
C4 C5 1.366(10) .
C5 C6 1.328(10) .
C5 P2 1.765(8) .
C6 H6 0.9300 .
C6 C7 1.303(10) .
C7 H7 0.9300 .
C8 C9 1.328(10) .
C8 C13 1.512(5) .
C9 H9 0.9300 .
C9 C10 1.355(11) .
C10 H10 0.9300 .
C10 C11 1.365(11) .
C11 C12 1.340(11) .
C11 P4 1.744(8) .
C12 H12 0.9300 .
C12 C13 1.321(10) .
C13 H13 0.9300 .
C14 C15 1.311(10) .
C14 C19 1.512(5) .
C15 H15 0.9300 .
C15 C16 1.339(10) .
C16 H16 0.9300 .
C16 C17 1.364(10) .
C17 C18 1.365(11) .
C17 P3 1.757(8) .
C18 H18 0.9300 .
C18 C19 1.292(10) .
C19 H19 0.9300 .
C20 C21 1.325(10) .
C20 C25 1.512(5) .
C21 H21 0.9300 .
C21 C22 1.357(10) .
C22 H22 0.9300 .
C22 C23 1.370(11) .
C23 C24 1.346(11) .
C23 P1 1.753(8) .
C24 H24 0.9300 .
C24 C25 1.296(11) .
C25 H25 0.9300 .
C26 H26A 0.9700 .
C26 H26B 0.9700 .
C26 C27 1.475(9) .
C26 C29 1.482(18) .
C27 H27A 0.9700 .
C27 H27B 0.9700 .
C27 C28 1.461(17) .
C28 H28A 0.9700 .
C28 H28B 0.9700 .
C28 N3 1.393(14) .
C29 N3 1.294(15) .
C29 O14 1.237(15) .
C30 H30A 0.9600 .
C30 H30B 0.9600 .
C30 H30C 0.9600 .
C30 N3 1.422(14) .
C31 H31A 0.9600 .
C31 H31B 0.9600 .
C31 H31C 0.9600 .
C31 N1 1.416(11) .
C32 H32A 0.9700 .
C32 H32B 0.9700 .
C32 C33 1.503(14) .
C32 N1 1.410(11) .
C33 H33A 0.9700 .
C33 H33B 0.9700 .
C33 C34 1.453(14) .
C34 H34A 0.9700 .
C34 H34B 0.9700 .
C34 C35 1.515(14) .
C35 N1 1.251(13) .
C35 O13 1.203(10) .
C36 C37 1.551(17) .
C36 N2 1.213(16) .
C36 O16 1.276(17) .
C37 H37A 0.9700 .
C37 H37B 0.9700 .
C37 C38 1.469(9) .
C38 H38A 0.9700 .
C38 H38B 0.9700 .
C38 C39 1.467(18) .
C39 H39A 0.9700 .
C39 H39B 0.9700 .
C39 N2 1.414(15) .
C40 H40A 0.9600 .
C40 H40B 0.9600 .
C40 H40C 0.9600 .
C40 N2 1.397(15) .
Co1 O2 1.920(5) 4_665
Co1 O4 1.897(5) .
Co1 O7 1.908(6) 1_655
Co1 O10 1.908(5) 3_666
Co2 O3 1.909(5) 3_666
Co2 O6 1.893(6) .
Co2 O8 1.925(5) 1_655
Co2 O12 1.898(5) 4_675
O1 H1 0.8200 .
O1 P1 1.547(6) .
O2 Co1 1.920(5) 4_566
O2 P1 1.457(6) .
O3 Co2 1.909(5) 3_666
O3 P1 1.464(6) .
O4 P2 1.455(5) .
O5 H5 0.8200 .
O5 P2 1.522(6) .
O6 P2 1.462(6) .
O7 Co1 1.908(6) 1_455
O7 P4 1.451(6) .
O8 Co2 1.925(5) 1_455
O8 P4 1.479(6) .
O9 H9A 0.8200 .
O9 P4 1.550(6) .
O10 Co1 1.908(5) 3_666
O10 P3 1.472(5) .
O11 H11 0.8200 .
O11 P3 1.520(6) .
O12 Co2 1.898(5) 4_576
O12 P3 1.448(6) .
O15 H1W 0.8507 .
O15 H2W 0.8682 .

loop_
_geom_torsion_atom_site_label_1
_geom_torsion_atom_site_label_2
_geom_torsion_atom_site_label_3
_geom_torsion_atom_site_label_4
_geom_torsion
_geom_torsion_site_symmetry_1
C1 C2 C3 C4 176.2(9) .
C1 C2 C7 C6 -176.9(8) .
C1 C8 C9 C10 -168.5(8) .
C1 C8 C13 C12 167.6(7) .
C1 C14 C15 C16 -169.4(8) .
C1 C14 C19 C18 169.6(7) .
C1 C20 C21 C22 -176.0(8) .
C1 C20 C25 C24 177.1(8) .
C2 C1 C8 C9 54.1(9) .
C2 C1 C8 C13 -118.4(7) .
C2 C1 C14 C15 -3.8(11) .
C2 C1 C14 C19 -175.6(6) .
C2 C1 C20 C21 -116.1(9) .
C2 C1 C20 C25 67.7(8) .
C2 C3 C4 C5 0.3(15) .
C3 C2 C7 C6 0.0(12) .
C3 C4 C5 C6 -0.1(13) .
C3 C4 C5 P2 -179.5(7) .
C4 C5 C6 C7 -0.1(14) .
C4 C5 P2 O4 8.6(8) .
C4 C5 P2 O5 126.2(7) .
C4 C5 P2 O6 -120.6(7) .
C5 C6 C7 C2 0.2(14) .
C6 C5 P2 O4 -170.9(7) .
C6 C5 P2 O5 -53.2(7) .
C6 C5 P2 O6 60.0(8) .
C7 C2 C3 C4 -0.2(13) .
C8 C1 C2 C3 -122.0(9) .
C8 C1 C2 C7 54.4(8) .
C8 C1 C14 C15 -122.3(9) .
C8 C1 C14 C19 66.0(9) .
C8 C1 C20 C21 -1.5(11) .
C8 C1 C20 C25 -177.7(6) .
C8 C9 C10 C11 -0.5(14) .
C9 C8 C13 C12 -5.7(11) .
C9 C10 C11 C12 -2.8(12) .
C9 C10 C11 P4 172.9(6) .
C10 C11 C12 C13 1.4(12) .
C10 C11 P4 O7 37.7(7) .
C10 C11 P4 O8 168.0(6) .
C10 C11 P4 O9 -75.9(7) .
C11 C12 C13 C8 2.9(13) .
C12 C11 P4 O7 -146.9(7) .
C12 C11 P4 O8 -16.5(8) .
C12 C11 P4 O9 99.6(7) .
C13 C8 C9 C10 4.6(12) .
C14 C1 C2 C3 112.5(10) .
C14 C1 C2 C7 -71.2(9) .
C14 C1 C8 C9 175.8(7) .
C14 C1 C8 C13 3.4(10) .
C14 C1 C20 C21 124.7(8) .
C14 C1 C20 C25 -51.5(8) .
C14 C15 C16 C17 1.6(13) .
C15 C14 C19 C18 -3.2(11) .
C15 C16 C17 C18 -4.8(12) .
C15 C16 C17 P3 172.9(7) .
C16 C17 C18 C19 3.9(13) .
C16 C17 P3 O10 -114.1(7) .
C16 C17 P3 O11 4.0(8) .
C16 C17 P3 O12 120.4(7) .
C17 C18 C19 C14 0.1(13) .
C18 C17 P3 O10 63.6(7) .
C18 C17 P3 O11 -178.3(6) .
C18 C17 P3 O12 -61.9(7) .
C19 C14 C15 C16 2.4(12) .
C20 C1 C2 C3 -3.6(12) .
C20 C1 C2 C7 172.8(7) .
C20 C1 C8 C9 -64.4(10) .
C20 C1 C8 C13 123.1(7) .
C20 C1 C14 C15 115.4(9) .
C20 C1 C14 C19 -56.4(8) .
C20 C21 C22 C23 -0.1(13) .
C21 C20 C25 C24 0.4(11) .
C21 C22 C23 C24 -0.6(12) .
C21 C22 C23 P1 -179.7(6) .
C22 C23 C24 C25 1.2(13) .
C22 C23 P1 O1 112.8(7) .
C22 C23 P1 O2 -6.8(8) .
C22 C23 P1 O3 -135.2(7) .
C23 C24 C25 C20 -1.1(13) .
C24 C23 P1 O1 -66.2(7) .
C24 C23 P1 O2 174.2(7) .
C24 C23 P1 O3 45.8(7) .
C25 C20 C21 C22 0.2(11) .
C26 C27 C28 N3 -9.8(15) .
C26 C29 N3 C28 2.7(15) .
C26 C29 N3 C30 -174.5(11) .
C27 C26 C29 N3 -8.8(15) .
C27 C26 C29 O14 172.6(14) .
C27 C28 N3 C29 4.7(15) .
C27 C28 N3 C30 -178.1(12) .
C29 C26 C27 C28 11.1(15) .
C32 C33 C34 C35 -16.5(12) .
C33 C32 N1 C31 173.4(9) .
C33 C32 N1 C35 -17.4(11) .
C33 C34 C35 N1 6.8(12) .
C33 C34 C35 O13 -170.9(10) .
C34 C35 N1 C31 176.4(9) .
C34 C35 N1 C32 7.1(12) .
C36 C37 C38 C39 10.7(16) .
C37 C36 N2 C39 1.5(15) .
C37 C36 N2 C40 -173.9(10) .
C37 C38 C39 N2 -10.4(17) .
C38 C39 N2 C36 5.6(17) .
C38 C39 N2 C40 -179.1(12) .
Co1 O2 P1 C23 -152.6(4) 4_566
Co1 O2 P1 O1 90.4(5) 4_566
Co1 O2 P1 O3 -29.9(6) 4_566
Co1 O4 P2 C5 -74.5(9) .
Co1 O4 P2 O5 171.2(8) .
Co1 O4 P2 O6 48.9(10) .
Co1 O7 P4 C11 159.9(7) 1_455
Co1 O7 P4 O8 35.5(9) 1_455
Co1 O7 P4 O9 -87.9(8) 1_455
Co1 O10 P3 C17 -78.5(6) 3_666
Co1 O10 P3 O11 164.7(5) 3_666
Co1 O10 P3 O12 44.2(7) 3_666
Co2 O3 P1 C23 60.8(5) 3_666
Co2 O3 P1 O1 174.2(4) 3_666
Co2 O3 P1 O2 -62.3(6) 3_666
Co2 O6 P2 C5 68.2(7) .
Co2 O6 P2 O4 -56.5(7) .
Co2 O6 P2 O5 179.7(5) .
Co2 O8 P4 C11 156.6(4) 1_455
Co2 O8 P4 O7 -79.8(6) 1_455
Co2 O8 P4 O9 42.8(6) 1_455
Co2 O12 P3 C17 152.4(6) 4_576
Co2 O12 P3 O10 31.1(8) 4_576
Co2 O12 P3 O11 -90.8(7) 4_576
N1 C32 C33 C34 20.1(11) .
N2 C36 C37 C38 -7.8(15) .
O2 Co1 O4 P2 -150.3(8) 4_665
O3 Co2 O6 P2 -98.7(6) 3_666
O7 Co1 O4 P2 -30.3(9) 1_655
O8 Co2 O6 P2 26.8(7) 1_655
O10 Co1 O4 P2 93.1(9) 3_666
O12 Co2 O6 P2 144.9(6) 4_675
O13 C35 N1 C31 -6.1(17) .
O13 C35 N1 C32 -175.5(10) .
O14 C29 N3 C28 -178.6(12) .
O14 C29 N3 C30 4(2) .
O16 C36 C37 C38 175.6(13) .
O16 C36 N2 C39 177.6(12) .
O16 C36 N2 C40 2(2) .
P1 C23 C24 C25 -179.7(7) .
P2 C5 C6 C7 179.3(8) .
P3 C17 C18 C19 -174.0(7) .
P4 C11 C12 C13 -174.2(7) .
